data_4000269
_journal_name_full 'Chemistry of Materials'
_journal_year 2003
_chemical_formula_sum 'C13 H14 N2 O4'
_chemical_formula_weight 262.26
_space_group_IT_number 14
_symmetry_cell_setting monoclinic
_symmetry_space_group_name_Hall '-P 2yab'
_symmetry_space_group_name_H-M 'P 1 21/a 1'
_atom_sites_solution_hydrogens geom
_atom_sites_solution_primary direct
_atom_sites_solution_secondary difmap
_cell_angle_alpha 90.00
_cell_angle_beta 108.770(10)
_cell_angle_gamma 90.00
_cell_formula_units_Z 8
_cell_length_a 19.176(2)
_cell_length_b 5.537(4)
_cell_length_c 25.025(2)
_cell_measurement_reflns_used 25
_cell_measurement_temperature 293(2)
_cell_measurement_theta_max 12
_cell_measurement_theta_min 8
_cell_volume 2515.8(18)
_diffrn_ambient_temperature 293(2)
_diffrn_detector_area_resol_mean ?
_diffrn_measurement_device_type cad4
_diffrn_measurement_method omega-2-theta
_diffrn_radiation_monochromator graphite
_diffrn_radiation_source 'fine-focus sealed tube'
_diffrn_radiation_type MoK\a
_diffrn_radiation_wavelength 0.70930
_diffrn_reflns_av_R_equivalents 0.0000
_diffrn_reflns_av_sigmaI/netI 0.0371
_diffrn_reflns_limit_h_max 19
_diffrn_reflns_limit_h_min -20
_diffrn_reflns_limit_k_max 5
_diffrn_reflns_limit_k_min 0
_diffrn_reflns_limit_l_max 26
_diffrn_reflns_limit_l_min 0
_diffrn_reflns_number 3254
_diffrn_reflns_theta_max 22.42
_diffrn_reflns_theta_min 2.12
_diffrn_standards_decay_% nil
_diffrn_standards_interval_count ?
_diffrn_standards_interval_time 1hr
_diffrn_standards_number 3
_exptl_absorpt_coefficient_mu 0.104
_exptl_absorpt_correction_T_max ?
_exptl_absorpt_correction_T_min ?
_exptl_absorpt_correction_type ?
_exptl_crystal_colour colorless
_exptl_crystal_density_diffrn 1.385
_exptl_crystal_density_meas ?
_exptl_crystal_density_method 'not measured'
_exptl_crystal_description plate
_exptl_crystal_F_000 1104
_exptl_crystal_size_max 0.25
_exptl_crystal_size_mid 0.16
_exptl_crystal_size_min 0.11
_refine_ls_extinction_coef ?
_refine_ls_extinction_method none
_refine_ls_goodness_of_fit_ref 1.029
_refine_ls_hydrogen_treatment mixed
_refine_ls_matrix_type full
_refine_ls_number_parameters 455
_refine_ls_number_reflns 3254
_refine_ls_number_restraints 0
_refine_ls_restrained_S_all 1.029
_refine_ls_R_factor_all 0.0613
_refine_ls_R_factor_gt 0.0400
_refine_ls_shift/su_max 0.000
_refine_ls_shift/su_mean 0.000
_refine_ls_structure_factor_coef Fsqd
_refine_ls_weighting_details 'w=1/[\s^2^(Fo^2^)+(0.0647P)^2^+0.0000P] where P=(Fo^2^+2Fc^2^)/3'
_refine_ls_weighting_scheme calc
_refine_ls_wR_factor_gt 0.0981
_refine_ls_wR_factor_ref 0.1056
_reflns_number_gt 2459
_reflns_number_total 3254
_reflns_threshold_expression >2sigma(I)
_cod_depositor_comments
;
The following automatic conversions were performed:
'_symmetry_cell_setting' value 'MONOCLINIC' changed to 'monoclinic'
according to '/home/saulius/struct/CIF-dictionaries/cif_core.dic'
dictionary named 'cif_core.dic' version 2.4.1 from 2010-06-29.

Automatic conversion script
Id: cif_fix_enum 1527 2010-12-29 10:47:43Z saulius 

The following automatic conversions were performed:

'_refine_ls_weighting_scheme' value 'calc
w=1/[\s^2^(Fo^2^)+(0.0647P)^2^+0.0000P] where P=(Fo^2^+2Fc^2^)/3' was
changed to 'calc'. New tag '_refine_ls_weighting_details' was
created. The value of the new tag was set to
'w=1/[\s^2^(Fo^2^)+(0.0647P)^2^+0.0000P] where P=(Fo^2^+2Fc^2^)/3'.

Automatic conversion script
Id: cif_fix_values 3143 2015-03-26 13:38:13Z robertas 
;
_cod_original_sg_symbol_H-M 'P 21/a'
_cod_database_code 4000269

loop_
_symmetry_equiv_pos_as_xyz
'x, y, z'
'-x+1/2, y+1/2, -z'
'-x, -y, -z'
'x-1/2, -y-1/2, z'

loop_
_atom_site_label
_atom_site_type_symbol
_atom_site_fract_x
_atom_site_fract_y
_atom_site_fract_z
_atom_site_U_iso_or_equiv
_atom_site_adp_type
_atom_site_occupancy
_atom_site_calc_flag
_atom_site_refinement_flags
_atom_site_disorder_assembly
_atom_site_disorder_group
O3 O 0.04062(8) 0.1569(3) 0.24575(6) 0.0487(4) Uani 1 d . . .
O2 O 0.15650(8) 0.3204(3) 0.16937(7) 0.0592(5) Uani 1 d . . .
O1 O 0.17193(8) -0.0239(3) 0.21489(7) 0.0505(4) Uani 1 d . . .
O4 O -0.05062(8) 0.2781(3) 0.17080(7) 0.0548(5) Uani 1 d . . .
C9' C -0.25373(11) -0.2066(4) 0.11941(9) 0.0398(5) Uani 1 d . . .
N2' N -0.14372(11) -0.3424(4) 0.17050(8) 0.0476(5) Uani 1 d . . .
N1' N -0.22365(10) -0.0626(4) 0.16662(8) 0.0450(5) Uani 1 d . . .
C1 C 0.05124(11) 0.0726(4) 0.15572(9) 0.0356(5) Uani 1 d . . .
C5 C 0.13184(11) 0.1329(4) 0.18073(9) 0.0351(5) Uani 1 d . . .
C6 C 0.00951(11) 0.1815(4) 0.19272(9) 0.0363(5) Uani 1 d . . .
C8' C -0.20250(12) -0.3857(4) 0.12187(9) 0.0416(6) Uani 1 d . . .
C2 C 0.03039(14) -0.1972(4) 0.14442(11) 0.0482(6) Uani 1 d . . .
C7' C -0.15861(14) -0.1519(5) 0.19593(11) 0.0476(6) Uani 1 d . . .
C4 C 0.01488(15) 0.1211(5) 0.09200(10) 0.0502(6) Uani 1 d . . .
C13' C -0.21528(16) -0.5633(5) 0.08090(11) 0.0555(7) Uani 1 d . . .
C10' C -0.32041(13) -0.1948(5) 0.07584(11) 0.0533(7) Uani 1 d . . .
C11' C -0.33280(16) -0.3710(6) 0.03562(12) 0.0625(8) Uani 1 d . . .
C3 C -0.02162(18) -0.1281(5) 0.08564(13) 0.0679(8) Uani 1 d . . .
C12' C -0.28110(17) -0.5528(5) 0.03826(12) 0.0638(8) Uani 1 d . . .
O2' O 0.46394(8) 0.8537(3) 0.28370(7) 0.0482(4) Uani 1 d . . .
O1' O 0.46587(9) 1.2356(3) 0.31009(7) 0.0546(5) Uani 1 d . . .
O3' O 0.28446(10) 1.1118(3) 0.35082(8) 0.0639(5) Uani 1 d . . .
N1 N 0.18626(11) 1.4620(4) 0.33877(9) 0.0493(5) Uani 1 d . . .
N2 N 0.12281(10) 1.7841(4) 0.30740(8) 0.0410(5) Uani 1 d . . .
O4' O 0.30130(9) 1.0803(4) 0.26719(7) 0.0686(6) Uani 1 d . . .
C1' C 0.39970(12) 0.9669(4) 0.34804(9) 0.0378(5) Uani 1 d . . .
C6' C 0.32280(12) 1.0647(4) 0.32086(10) 0.0442(6) Uani 1 d . . .
C8 C 0.12945(11) 1.7675(4) 0.36380(9) 0.0385(5) Uani 1 d . . .
C9 C 0.16990(12) 1.5629(4) 0.38407(10) 0.0437(6) Uani 1 d . . .
C5' C 0.44617(11) 1.0093(4) 0.31057(9) 0.0372(5) Uani 1 d . . .
C7 C 0.15717(13) 1.5999(5) 0.29438(11) 0.0476(6) Uani 1 d . . .
C13 C 0.10344(14) 1.9129(5) 0.39846(11) 0.0542(7) Uani 1 d . . .
C2' C 0.39571(17) 0.7010(5) 0.36681(12) 0.0587(7) Uani 1 d . . .
C4' C 0.43530(17) 1.0324(6) 0.41104(11) 0.0593(7) Uani 1 d . . .
C12 C 0.12068(17) 1.8432(6) 0.45385(12) 0.0684(8) Uani 1 d . . .
C10 C 0.18651(15) 1.4922(6) 0.44007(12) 0.0611(7) Uani 1 d . . .
C11 C 0.16088(17) 1.6363(6) 0.47421(13) 0.0695(8) Uani 1 d . . .
C3' C 0.4155(2) 0.7848(6) 0.42786(14) 0.0823(10) Uani 1 d . . .
H2B H 0.0101(12) -0.277(4) 0.1734(9) 0.044(6) Uiso 1 d . . .
H7 H 0.1622(13) 1.580(4) 0.2575(10) 0.054(7) Uiso 1 d . . .
H2A H 0.0707(13) -0.284(4) 0.1425(9) 0.052(7) Uiso 1 d . . .
H7' H -0.1319(13) -0.087(4) 0.2299(10) 0.052(7) Uiso 1 d . . .
H4B H 0.0492(13) 0.133(4) 0.0725(9) 0.053(7) Uiso 1 d . . .
H2'B H 0.4354(15) 0.614(5) 0.3594(10) 0.069(8) Uiso 1 d . . .
H4'B H 0.4875(15) 1.050(4) 0.4183(10) 0.062(8) Uiso 1 d . . .
H11 H 0.1714(14) 1.600(5) 0.5147(11) 0.065(7) Uiso 1 d . . .
H4A H -0.0189(12) 0.266(4) 0.0829(9) 0.048(6) Uiso 1 d . . .
H11' H -0.3776(17) -0.369(5) 0.0054(13) 0.082(9) Uiso 1 d . . .
H13 H 0.0758(15) 2.057(6) 0.3841(11) 0.079(9) Uiso 1 d . . .
H1'N H -0.2495(15) 0.057(5) 0.1794(11) 0.077(9) Uiso 1 d . . .
H2N H 0.0962(14) 1.901(5) 0.2828(10) 0.060(8) Uiso 1 d . . .
H13' H -0.1801(14) -0.693(5) 0.0838(10) 0.062(7) Uiso 1 d . . .
H10 H 0.2130(15) 1.349(5) 0.4507(11) 0.068(8) Uiso 1 d . . .
H4'A H 0.4142(14) 1.167(5) 0.4246(10) 0.058(7) Uiso 1 d . . .
H10' H -0.3536(14) -0.070(5) 0.0742(10) 0.064(8) Uiso 1 d . . .
H3A H -0.0741(18) -0.124(5) 0.0853(12) 0.087(10) Uiso 1 d . . .
H12 H 0.1028(16) 1.953(6) 0.4791(12) 0.093(10) Uiso 1 d . . .
H1'O H 0.4954(16) 1.267(5) 0.2822(11) 0.088(9) Uiso 1 d . . .
H2'A H 0.3450(17) 0.618(5) 0.3498(12) 0.085(9) Uiso 1 d . . .
H2'N H -0.1013(17) -0.438(5) 0.1843(12) 0.084(9) Uiso 1 d . . .
H1N H 0.2174(17) 1.326(6) 0.3393(12) 0.090(10) Uiso 1 d . . .
H3'A H 0.3730(19) 0.783(6) 0.4396(13) 0.101(11) Uiso 1 d . . .
H1O H 0.226(2) 0.037(6) 0.2399(13) 0.114(11) Uiso 1 d . . .
H3'B H 0.456(2) 0.689(6) 0.4552(14) 0.110(12) Uiso 1 d . . .
H12' H -0.2930(15) -0.676(6) 0.0094(12) 0.086(10) Uiso 1 d . . .
H3B H -0.0148(19) -0.226(6) 0.0532(15) 0.122(13) Uiso 1 d . . .

loop_
_atom_site_aniso_label
_atom_site_aniso_U_11
_atom_site_aniso_U_22
_atom_site_aniso_U_33
_atom_site_aniso_U_23
_atom_site_aniso_U_13
_atom_site_aniso_U_12
O3 0.0477(9) 0.0543(11) 0.0497(10) 0.0089(8) 0.0236(8) 0.0201(8)
O2 0.0410(9) 0.0469(11) 0.0854(13) 0.0236(9) 0.0145(9) -0.0056(8)
O1 0.0332(9) 0.0490(10) 0.0641(10) 0.0208(9) 0.0083(8) 0.0027(8)
O4 0.0381(9) 0.0539(10) 0.0685(11) 0.0006(9) 0.0117(8) 0.0167(8)
C9' 0.0375(13) 0.0403(13) 0.0457(13) 0.0083(11) 0.0193(11) 0.0074(11)
N2' 0.0396(12) 0.0518(13) 0.0547(13) 0.0123(11) 0.0196(10) 0.0139(10)
N1' 0.0435(12) 0.0427(12) 0.0524(12) 0.0043(10) 0.0202(10) 0.0111(10)
C1 0.0320(11) 0.0286(12) 0.0458(13) 0.0033(10) 0.0117(10) 0.0019(9)
C5 0.0360(12) 0.0316(13) 0.0424(12) 0.0028(10) 0.0190(10) 0.0032(11)
C6 0.0301(12) 0.0267(12) 0.0515(15) 0.0038(10) 0.0123(11) 0.0017(10)
C8' 0.0404(13) 0.0418(14) 0.0484(14) 0.0111(11) 0.0222(11) 0.0069(11)
C2 0.0433(14) 0.0354(14) 0.0658(17) -0.0030(12) 0.0175(13) 0.0010(12)
C7' 0.0433(15) 0.0497(16) 0.0505(15) 0.0068(14) 0.0161(13) 0.0059(13)
C4 0.0459(15) 0.0538(17) 0.0467(14) 0.0069(12) 0.0088(12) 0.0028(13)
C13' 0.0642(18) 0.0495(16) 0.0607(17) 0.0049(14) 0.0310(15) 0.0120(14)
C10' 0.0446(15) 0.0596(17) 0.0576(16) 0.0120(15) 0.0192(13) 0.0132(14)
C11' 0.0534(17) 0.077(2) 0.0539(16) 0.0044(16) 0.0134(14) -0.0023(16)
C3 0.065(2) 0.0569(19) 0.0664(19) -0.0081(15) -0.0001(16) -0.0081(15)
C12' 0.076(2) 0.0590(19) 0.0612(18) -0.0042(15) 0.0288(17) -0.0010(16)
O2' 0.0445(9) 0.0435(10) 0.0591(10) -0.0074(8) 0.0201(8) 0.0054(7)
O1' 0.0647(11) 0.0417(11) 0.0716(11) -0.0114(8) 0.0417(9) -0.0167(8)
O3' 0.0578(11) 0.0651(12) 0.0826(12) 0.0148(10) 0.0420(10) 0.0242(9)
N1 0.0463(12) 0.0389(12) 0.0638(14) 0.0078(11) 0.0193(11) 0.0095(10)
N2 0.0380(10) 0.0383(12) 0.0459(12) 0.0060(10) 0.0125(9) 0.0059(9)
O4' 0.0327(9) 0.1102(16) 0.0597(12) 0.0101(11) 0.0103(8) 0.0027(10)
C1' 0.0387(12) 0.0325(12) 0.0447(13) 0.0030(10) 0.0169(10) 0.0011(10)
C6' 0.0395(13) 0.0390(14) 0.0581(16) 0.0033(11) 0.0214(12) -0.0013(11)
C8 0.0339(12) 0.0387(13) 0.0411(13) 0.0016(11) 0.0098(10) -0.0037(11)
C9 0.0346(12) 0.0431(14) 0.0499(14) 0.0054(12) 0.0089(11) -0.0018(11)
C5' 0.0283(12) 0.0370(14) 0.0421(13) -0.0024(11) 0.0056(10) 0.0023(10)
C7 0.0458(14) 0.0476(16) 0.0534(16) 0.0030(13) 0.0217(13) 0.0008(12)
C13 0.0531(16) 0.0497(16) 0.0608(18) -0.0072(14) 0.0196(13) -0.0013(13)
C2' 0.0610(18) 0.0403(15) 0.084(2) 0.0141(14) 0.0367(16) 0.0097(14)
C4' 0.0584(19) 0.071(2) 0.0505(16) 0.0030(14) 0.0210(14) 0.0042(16)
C12 0.080(2) 0.074(2) 0.0588(19) -0.0158(17) 0.0319(16) -0.0163(17)
C10 0.0541(17) 0.0578(18) 0.0601(19) 0.0189(16) 0.0025(14) -0.0031(15)
C11 0.078(2) 0.080(2) 0.0456(17) 0.0049(17) 0.0130(15) -0.0234(18)
C3' 0.105(3) 0.077(2) 0.079(2) 0.0299(18) 0.049(2) 0.030(2)
